data_7059981
loop_
_publ_author_name
'Dias, H. V. Rasika'
'Palehepitiya Gamage, Chammi S.'
'Jayaratna, Naleen B.'
'Hettiarachchi, Champika V.'

_publ_section_title
;
 Mixed ligand complexes of silver(i) supported by highly fluorinated
 pyrazolates, and chelating and bridging N-heterocycles
;
_journal_issue 39
_journal_name_full 'New Journal of Chemistry'
_journal_page_first 17079
_journal_page_last 17087
_journal_paper_doi 10.1039/D0NJ04007J
_journal_volume 44
_journal_year 2020
_chemical_formula_moiety 'C27 H11 Ag3 F18 N8'
_chemical_formula_sum 'C27 H11 Ag3 F18 N8'
_chemical_formula_weight 1113.05
_space_group_crystal_system triclinic
_space_group_IT_number 1
_space_group_name_Hall 'P 1'
_space_group_name_H-M_alt 'P 1'
_atom_sites_solution_hydrogens geom
_atom_sites_solution_primary dual
_audit_creation_date 2019-07-30
_audit_creation_method
;
Olex2 1.2
(compiled 2018.05.29 svn.r3508 for OlexSys, GUI svn.r5506)
;
_audit_update_record
;
2020-08-06 deposited with the CCDC.	2020-09-11 downloaded from the CCDC.
;
_cell_angle_alpha 113.919(3)
_cell_angle_beta 91.759(4)
_cell_angle_gamma 107.231(4)
_cell_formula_units_Z 2
_cell_length_a 9.771(3)
_cell_length_b 12.915(5)
_cell_length_c 15.031(5)
_cell_measurement_reflns_used 9926
_cell_measurement_temperature 100
_cell_measurement_theta_max 28.30
_cell_measurement_theta_min 2.22
_cell_volume 1631.2(10)
_computing_cell_refinement 'SAINT V8.38A (?, 2016)'
_computing_data_collection 'SMART V5.631 (?, 2016)'
_computing_data_reduction 'SAINT V8.38A (?, 2016)'
_computing_molecular_graphics 'Olex2 (Dolomanov et al., 2009)'
_computing_publication_material 'Olex2 (Dolomanov et al., 2009)'
_computing_structure_refinement 'ShelXL (Sheldrick, 2015)'
_computing_structure_solution 'ShelXT (Sheldrick, 2015)'
_diffrn_ambient_temperature 100
_diffrn_detector_area_resol_mean 8
_diffrn_measured_fraction_theta_full 0.993
_diffrn_measured_fraction_theta_max 0.969
_diffrn_measurement_device_type 'Bruker D8 Quest with a Photon 100 CMOS detector'
_diffrn_measurement_method '\f and \w scans'
_diffrn_radiation_monochromator graphite
_diffrn_radiation_type MoK\a
_diffrn_radiation_wavelength 0.71073
_diffrn_reflns_av_R_equivalents 0.0307
_diffrn_reflns_av_unetI/netI 0.0608
_diffrn_reflns_Laue_measured_fraction_full 0.993
_diffrn_reflns_Laue_measured_fraction_max 0.969
_diffrn_reflns_limit_h_max 12
_diffrn_reflns_limit_h_min -12
_diffrn_reflns_limit_k_max 17
_diffrn_reflns_limit_k_min -17
_diffrn_reflns_limit_l_max 19
_diffrn_reflns_limit_l_min -19
_diffrn_reflns_number 15085
_diffrn_reflns_point_group_measured_fraction_full 0.904
_diffrn_reflns_point_group_measured_fraction_max 0.839
_diffrn_reflns_theta_full 25.242
_diffrn_reflns_theta_max 28.296
_diffrn_reflns_theta_min 1.505
_diffrn_source 'sealed tube'
_diffrn_source_current 40.0
_diffrn_source_power 2.0
_diffrn_source_voltage 50.0
_diffrn_standards_number 0
_exptl_absorpt_coefficient_mu 1.923
_exptl_absorpt_correction_T_max 0.3343
_exptl_absorpt_correction_T_min 0.2886
_exptl_absorpt_correction_type multi-scan
_exptl_absorpt_process_details
'SADABS-2016/2 (Bruker,2016/2) was used for absorption correction. wR2(int) was 0.0567 before and 0.0501 after correction. The Ratio of minimum to maximum transmission is 0.8633. The \l/2 correction factor is Not present.'
_exptl_crystal_colour colorless
_exptl_crystal_density_diffrn 2.266
_exptl_crystal_description parallelpipeds
_exptl_crystal_F_000 1064
_exptl_crystal_size_max 0.27
_exptl_crystal_size_mid 0.24
_exptl_crystal_size_min 0.23
_refine_diff_density_max 0.912
_refine_diff_density_min -0.576
_refine_diff_density_rms 0.122
_refine_ls_abs_structure_details
;
 Refined as an inversion twin.
;
_refine_ls_abs_structure_Flack 0.466(19)
_refine_ls_extinction_method none
_refine_ls_goodness_of_fit_ref 1.043
_refine_ls_hydrogen_treatment constr
_refine_ls_matrix_type full
_refine_ls_number_parameters 1010
_refine_ls_number_reflns 13595
_refine_ls_number_restraints 3
_refine_ls_restrained_S_all 1.043
_refine_ls_R_factor_all 0.0318
_refine_ls_R_factor_gt 0.0315
_refine_ls_shift/su_max 0.001
_refine_ls_shift/su_mean 0.000
_refine_ls_structure_factor_coef Fsqd
_refine_ls_weighting_details 'w=1/[\s^2^(Fo^2^)+(0.0388P)^2^+0.1143P] where P=(Fo^2^+2Fc^2^)/3'
_refine_ls_weighting_scheme calc
_refine_ls_wR_factor_gt 0.0829
_refine_ls_wR_factor_ref 0.0833
_reflns_Friedel_coverage 0.731
_reflns_Friedel_fraction_full 0.814
_reflns_Friedel_fraction_max 0.709
_reflns_number_gt 13447
_reflns_number_total 13595
_reflns_threshold_expression 'I > 2\s(I)'
_cod_data_source_file d0nj04007j2.cif
_cod_data_source_block dias7070m_0m_a
_cod_depositor_comments 'Adding full bibliography for 7059979--7059984.cif.'
_cod_original_cell_volume 1631.3(10)
_cod_database_code 7059981
_shelx_shelxl_version_number 2018/3
_shelx_space_group_comment
;
The symmetry employed for this shelxl refinement is uniquely defined
by the following loop, which should always be used as a source of
symmetry information in preference to the above space-group names.
They are only intended as comments.
;
_shelx_estimated_absorpt_t_max 0.666
_shelx_estimated_absorpt_t_min 0.625
_olex2_refinement_description
;
1. Twinned data refinement
 Scales: 0.534(19)
 0.466(19)
2. Fixed Uiso
 At 1.2 times of:
  All C(H) groups
3.a Aromatic/amide H refined with riding coordinates:
 C2(H2), C7(H7), C12(H12), C17(H17), C18(H18), C19(H19), C20(H20), C23(H23),
 C24(H24), C25(H25), C26(H26), C29(H29), C34(H34), C39(H39), C44(H44), C45(H45),
  C46(H46), C47(H47), C50(H50), C51(H51), C52(H52), C53(H53)
;
_olex2_submission_special_instructions 'No special instructions were received'

loop_
_space_group_symop_operation_xyz
'x, y, z'

loop_
_atom_site_label
_atom_site_type_symbol
_atom_site_fract_x
_atom_site_fract_y
_atom_site_fract_z
_atom_site_U_iso_or_equiv
_atom_site_adp_type
_atom_site_occupancy
_atom_site_site_symmetry_order
_atom_site_calc_flag
_atom_site_refinement_flags_posn
_atom_site_refinement_flags_adp
_atom_site_refinement_flags_occupancy
_atom_site_disorder_assembly
_atom_site_disorder_group
Ag1 Ag 0.42577(4) 0.61836(4) 0.77005(3) 0.01857(9) Uani 1 1 d . . . . .
Ag2 Ag 0.23031(4) 0.33640(3) 0.71581(3) 0.01941(10) Uani 1 1 d . . . . .
Ag3 Ag 0.57200(4) 0.46044(3) 0.85690(3) 0.01593(9) Uani 1 1 d . . . . .
F1 F 0.2466(8) 0.7861(5) 0.7149(6) 0.077(2) Uani 1 1 d . . . . .
F2 F 0.2266(7) 0.8255(4) 0.8643(5) 0.068(2) Uani 1 1 d . . . . .
F3 F 0.0489(5) 0.8008(4) 0.7653(5) 0.0488(13) Uani 1 1 d . . . . .
F4 F -0.1550(5) 0.2490(4) 0.5826(4) 0.0420(11) Uani 1 1 d . . . . .
F5 F -0.1176(5) 0.2673(5) 0.7305(5) 0.0561(16) Uani 1 1 d . . . . .
F6 F -0.2731(4) 0.3365(4) 0.6894(3) 0.0317(9) Uani 1 1 d . . . . .
F7 F 0.0640(5) 0.0788(4) 0.6375(4) 0.0404(11) Uani 1 1 d . . . . .
F8 F 0.1274(5) -0.0736(4) 0.6171(4) 0.0428(11) Uani 1 1 d . . . . .
F9 F 0.0268(4) 0.0011(4) 0.7396(3) 0.0354(9) Uani 1 1 d . . . . .
F10 F 0.7055(6) 0.3351(4) 0.9362(5) 0.0616(18) Uani 1 1 d . . . . .
F11 F 0.7006(5) 0.1558(5) 0.8467(4) 0.0400(10) Uani 1 1 d . . . . .
F12 F 0.5982(5) 0.1915(5) 0.9742(3) 0.0399(10) Uani 1 1 d . . . . .
F13 F 0.9228(7) 0.5627(5) 0.9403(4) 0.0579(16) Uani 1 1 d . . . . .
F14 F 0.8600(7) 0.6532(8) 1.0727(5) 0.081(3) Uani 1 1 d . . . . .
F15 F 1.0506(5) 0.7420(5) 1.0295(5) 0.0610(17) Uani 1 1 d . . . . .
F16 F 0.8159(4) 1.0138(3) 0.9135(3) 0.0313(9) Uani 1 1 d . . . . .
F17 F 0.6939(8) 0.8798(4) 0.7728(4) 0.0583(17) Uani 1 1 d . . . . .
F18 F 0.5880(5) 0.9284(4) 0.8977(5) 0.0571(16) Uani 1 1 d . . . . .
N1 N 0.1943(5) 0.5697(4) 0.7438(3) 0.0172(9) Uani 1 1 d . . . . .
N2 N 0.1139(5) 0.4539(4) 0.7205(3) 0.0148(9) Uani 1 1 d . . . . .
N3 N 0.3181(5) 0.2285(4) 0.7614(3) 0.0164(9) Uani 1 1 d . . . . .
N4 N 0.4513(5) 0.2804(4) 0.8194(4) 0.0168(9) Uani 1 1 d . . . . .
N5 N 0.6958(5) 0.6389(5) 0.8922(4) 0.0168(9) Uani 1 1 d . . . . .
N6 N 0.6400(5) 0.7036(4) 0.8573(4) 0.0166(9) Uani 1 1 d . . . . .
N7 N 0.4920(5) 0.4642(5) 0.6244(4) 0.0191(9) Uani 1 1 d . . . . .
N8 N 0.4172(5) 0.3534(5) 0.6014(4) 0.0188(9) Uani 1 1 d . . . . .
C1 C 0.1009(6) 0.6289(5) 0.7454(4) 0.0169(11) Uani 1 1 d . . . . .
C2 C -0.0414(6) 0.5527(5) 0.7219(4) 0.0187(11) Uani 1 1 d . . . . .
H2 H -0.128334 0.570402 0.717386 0.022 Uiso 1 1 calc R . . . .
C3 C -0.0259(6) 0.4437(5) 0.7067(4) 0.0164(10) Uani 1 1 d . . . . .
C4 C 0.1560(7) 0.7596(6) 0.7717(5) 0.0245(13) Uani 1 1 d . . . . .
C5 C -0.1407(6) 0.3252(6) 0.6789(5) 0.0219(12) Uani 1 1 d . . . . .
C6 C 0.2687(6) 0.1117(5) 0.7451(4) 0.0195(11) Uani 1 1 d . . . . .
C7 C 0.3699(7) 0.0854(5) 0.7913(4) 0.0189(11) Uani 1 1 d . . . . .
H7 H 0.363170 0.010693 0.791751 0.023 Uiso 1 1 calc R . . . .
C8 C 0.4823(7) 0.1933(5) 0.8363(4) 0.0194(11) Uani 1 1 d . . . . .
C9 C 0.1226(7) 0.0300(6) 0.6849(5) 0.0233(12) Uani 1 1 d . . . . .
C10 C 0.6211(8) 0.2192(6) 0.8982(5) 0.0280(13) Uani 1 1 d . . . . .
C11 C 0.8267(6) 0.7124(5) 0.9489(4) 0.0198(11) Uani 1 1 d . . . . .
C12 C 0.8590(7) 0.8263(6) 0.9524(5) 0.0215(12) Uani 1 1 d . . . . .
H12 H 0.943504 0.894838 0.986867 0.026 Uiso 1 1 calc R . . . .
C13 C 0.7386(6) 0.8163(5) 0.8936(4) 0.0182(11) Uani 1 1 d . . . . .
C14 C 0.9140(7) 0.6693(6) 0.9992(5) 0.0227(12) Uani 1 1 d . . . . .
C15 C 0.7093(7) 0.9101(6) 0.8699(5) 0.0244(12) Uani 1 1 d . . . . .
C16 C 0.6033(6) 0.4920(6) 0.5726(4) 0.0180(11) Uani 1 1 d . . . . .
C17 C 0.6752(7) 0.6160(6) 0.6005(5) 0.0237(12) Uani 1 1 d . . . . .
H17 H 0.646870 0.674938 0.651053 0.028 Uiso 1 1 calc R . . . .
C18 C 0.7868(7) 0.6502(6) 0.5535(5) 0.0235(12) Uani 1 1 d . . . . .
H18 H 0.835332 0.733208 0.571466 0.028 Uiso 1 1 calc R . . . .
C19 C 0.8294(7) 0.5627(6) 0.4788(5) 0.0246(12) Uani 1 1 d . . . . .
H19 H 0.907364 0.587129 0.447417 0.030 Uiso 1 1 calc R . . . .
C20 C 0.7584(7) 0.4415(6) 0.4508(5) 0.0234(12) Uani 1 1 d . . . . .
H20 H 0.788252 0.383495 0.400384 0.028 Uiso 1 1 calc R . . . .
C21 C 0.6417(6) 0.4026(6) 0.4965(4) 0.0184(11) Uani 1 1 d . . . . .
C22 C 0.5597(7) 0.2802(6) 0.4721(4) 0.0192(11) Uani 1 1 d . . . . .
C23 C 0.5828(7) 0.1794(6) 0.3995(5) 0.0264(13) Uani 1 1 d . . . . .
H23 H 0.659381 0.190448 0.363204 0.032 Uiso 1 1 calc R . . . .
C24 C 0.4960(8) 0.0657(6) 0.3806(5) 0.0278(13) Uani 1 1 d . . . . .
H24 H 0.513131 -0.001322 0.331149 0.033 Uiso 1 1 calc R . . . .
C25 C 0.3811(8) 0.0457(6) 0.4332(5) 0.0273(13) Uani 1 1 d . . . . .
H25 H 0.321214 -0.033974 0.418739 0.033 Uiso 1 1 calc R . . . .
C26 C 0.3572(7) 0.1416(6) 0.5048(5) 0.0242(12) Uani 1 1 d . . . . .
H26 H 0.280475 0.128774 0.540551 0.029 Uiso 1 1 calc R . . . .
C27 C 0.4462(7) 0.2608(5) 0.5263(4) 0.0195(11) Uani 1 1 d . . . . .
Ag4 Ag 0.77818(4) 0.62665(4) 0.26564(3) 0.01877(10) Uani 1 1 d . . . . .
Ag5 Ag 0.57929(4) 0.34016(4) 0.20510(3) 0.01987(10) Uani 1 1 d . . . . .
Ag6 Ag 0.48315(4) 0.56315(3) 0.37679(3) 0.01632(9) Uani 1 1 d . . . . .
F19 F 1.1294(5) 0.7077(4) 0.3194(4) 0.0429(12) Uani 1 1 d . . . . .
F20 F 1.1334(5) 0.6531(4) 0.1640(4) 0.0379(10) Uani 1 1 d . . . . .
F21 F 1.2724(4) 0.6126(4) 0.2492(3) 0.0285(8) Uani 1 1 d . . . . .
F22 F 0.9387(5) 0.1322(4) 0.1214(3) 0.0287(8) Uani 1 1 d . . . . .
F23 F 0.7152(4) 0.1261(4) 0.1140(3) 0.0319(9) Uani 1 1 d . . . . .
F24 F 0.8438(5) 0.1809(4) 0.2536(3) 0.0303(8) Uani 1 1 d . . . . .
F25 F 0.4151(5) 0.0687(4) 0.1599(3) 0.0365(10) Uani 1 1 d . . . . .
F26 F 0.2226(5) -0.0180(4) 0.2036(3) 0.0403(11) Uani 1 1 d . . . . .
F27 F 0.2037(5) 0.0403(4) 0.0899(3) 0.0349(9) Uani 1 1 d . . . . .
F28 F 0.2725(5) 0.5049(5) 0.5215(3) 0.0399(11) Uani 1 1 d . . . . .
F29 F 0.0795(7) 0.3509(5) 0.4838(4) 0.0630(17) Uani 1 1 d . . . . .
F30 F 0.0987(6) 0.4652(6) 0.4116(3) 0.0497(14) Uani 1 1 d . . . . .
F31 F 0.4733(6) 0.7717(6) 0.5930(4) 0.0495(13) Uani 1 1 d . . . . .
F32 F 0.3479(5) 0.7972(6) 0.4914(4) 0.0480(13) Uani 1 1 d . . . . .
F33 F 0.4910(8) 0.9495(5) 0.6141(5) 0.081(3) Uani 1 1 d . . . . .
F34 F 0.9721(5) 1.0713(4) 0.4496(4) 0.0407(11) Uani 1 1 d . . . . .
F35 F 1.0284(7) 0.9140(5) 0.3985(6) 0.076(2) Uani 1 1 d . . . . .
F36 F 0.8945(8) 0.9412(8) 0.3003(4) 0.102(4) Uani 1 1 d . . . . .
N9 N 0.8858(5) 0.4949(5) 0.2196(4) 0.0184(9) Uani 1 1 d . . . . .
N10 N 0.8066(5) 0.3797(5) 0.1990(3) 0.0164(9) Uani 1 1 d . . . . .
N11 N 0.3837(5) 0.2926(4) 0.2642(4) 0.0179(9) Uani 1 1 d . . . . .
N12 N 0.3536(5) 0.3847(5) 0.3352(4) 0.0172(9) Uani 1 1 d . . . . .
N13 N 0.6069(5) 0.7428(5) 0.4177(4) 0.0166(9) Uani 1 1 d . . . . .
N14 N 0.7256(5) 0.7727(4) 0.3763(4) 0.0186(9) Uani 1 1 d . . . . .
N15 N 0.5579(5) 0.5546(5) 0.1388(4) 0.0186(10) Uani 1 1 d . . . . .
N16 N 0.4842(5) 0.4414(5) 0.1130(4) 0.0189(10) Uani 1 1 d . . . . .
C28 C 1.0245(6) 0.5012(5) 0.2147(4) 0.0176(11) Uani 1 1 d . . . . .
C29 C 1.0390(7) 0.3902(6) 0.1898(4) 0.0211(12) Uani 1 1 d . . . . .
H29 H 1.124543 0.369123 0.180863 0.025 Uiso 1 1 calc R . . . .
C30 C 0.8988(6) 0.3171(5) 0.1811(4) 0.0166(10) Uani 1 1 d . . . . .
C31 C 1.1384(7) 0.6178(6) 0.2362(5) 0.0241(12) Uani 1 1 d . . . . .
C32 C 0.8480(7) 0.1899(6) 0.1663(4) 0.0219(12) Uani 1 1 d . . . . .
C33 C 0.2849(6) 0.1886(5) 0.2543(4) 0.0207(11) Uani 1 1 d . . . . .
C34 C 0.1866(7) 0.2119(6) 0.3199(5) 0.0229(12) Uani 1 1 d . . . . .
H34 H 0.105795 0.155963 0.328148 0.028 Uiso 1 1 calc R . . . .
C35 C 0.2362(6) 0.3364(6) 0.3695(4) 0.0206(11) Uani 1 1 d . . . . .
C36 C 0.2820(7) 0.0706(6) 0.1778(5) 0.0275(13) Uani 1 1 d . . . . .
C37 C 0.1718(7) 0.4149(6) 0.4469(4) 0.0248(13) Uani 1 1 d . . . . .
C38 C 0.5979(7) 0.8446(6) 0.4869(5) 0.0216(12) Uani 1 1 d . . . . .
C39 C 0.7091(8) 0.9437(6) 0.4929(5) 0.0277(13) Uani 1 1 d . . . . .
H39 H 0.727763 1.026220 0.535448 0.033 Uiso 1 1 calc R . . . .
C40 C 0.7870(7) 0.8939(6) 0.4217(4) 0.0229(12) Uani 1 1 d . . . . .
C41 C 0.4780(8) 0.8415(6) 0.5463(5) 0.0278(14) Uani 1 1 d . . . . .
C42 C 0.9189(8) 0.9548(6) 0.3924(5) 0.0333(15) Uani 1 1 d . . . . .
C43 C 0.5076(7) 0.6219(5) 0.1028(4) 0.0192(11) Uani 1 1 d . . . . .
C44 C 0.5969(7) 0.7432(6) 0.1341(5) 0.0223(12) Uani 1 1 d . . . . .
H44 H 0.687098 0.775032 0.177432 0.027 Uiso 1 1 calc R . . . .
C45 C 0.5508(8) 0.8147(6) 0.1006(5) 0.0256(13) Uani 1 1 d . . . . .
H45 H 0.607822 0.897078 0.122845 0.031 Uiso 1 1 calc R . . . .
C46 C 0.4197(8) 0.7654(7) 0.0337(5) 0.0284(14) Uani 1 1 d . . . . .
H46 H 0.391083 0.814517 0.009372 0.034 Uiso 1 1 calc R . . . .
C47 C 0.3330(7) 0.6492(6) 0.0030(5) 0.0234(12) Uani 1 1 d . . . . .
H47 H 0.244171 0.618407 -0.041406 0.028 Uiso 1 1 calc R . . . .
C48 C 0.3752(6) 0.5738(6) 0.0372(4) 0.0184(11) Uani 1 1 d . . . . .
C49 C 0.2902(6) 0.4506(5) 0.0110(4) 0.0171(11) Uani 1 1 d . . . . .
C50 C 0.1490(6) 0.3883(6) -0.0483(4) 0.0226(12) Uani 1 1 d . . . . .
H50 H 0.103735 0.429100 -0.073168 0.027 Uiso 1 1 calc R . . . .
C51 C 0.0785(7) 0.2711(7) -0.0695(5) 0.0265(13) Uani 1 1 d . . . . .
H51 H -0.016452 0.231783 -0.107899 0.032 Uiso 1 1 calc R . . . .
C52 C 0.1447(7) 0.2054(6) -0.0350(4) 0.0243(12) Uani 1 1 d . . . . .
H52 H 0.096369 0.122362 -0.052980 0.029 Uiso 1 1 calc R . . . .
C53 C 0.2795(7) 0.2649(6) 0.0246(4) 0.0217(12) Uani 1 1 d . . . . .
H53 H 0.323801 0.223365 0.049252 0.026 Uiso 1 1 calc R . . . .
C54 C 0.3517(6) 0.3873(5) 0.0490(4) 0.0178(11) Uani 1 1 d . . . . .

loop_
_atom_site_aniso_label
_atom_site_aniso_U_11
_atom_site_aniso_U_22
_atom_site_aniso_U_33
_atom_site_aniso_U_23
_atom_site_aniso_U_13
_atom_site_aniso_U_12
Ag1 0.01299(19) 0.01701(19) 0.0246(2) 0.01058(17) -0.00151(15) 0.00179(16)
Ag2 0.0176(2) 0.01501(19) 0.0269(2) 0.01023(17) -0.00066(16) 0.00597(16)
Ag3 0.01617(19) 0.01221(17) 0.01966(19) 0.00769(15) 0.00246(14) 0.00409(15)
F1 0.103(5) 0.028(2) 0.117(5) 0.042(3) 0.083(5) 0.025(3)
F2 0.089(5) 0.020(2) 0.067(4) 0.006(2) -0.040(3) 0.004(3)
F3 0.037(3) 0.030(2) 0.089(4) 0.030(3) 0.007(2) 0.018(2)
F4 0.038(2) 0.0187(19) 0.046(3) -0.0019(18) 0.017(2) -0.0005(18)
F5 0.029(2) 0.061(3) 0.094(4) 0.067(3) -0.013(2) -0.009(2)
F6 0.0143(17) 0.030(2) 0.042(2) 0.0110(18) 0.0050(15) 0.0023(15)
F7 0.033(2) 0.032(2) 0.054(3) 0.028(2) -0.017(2) -0.0025(19)
F8 0.034(2) 0.027(2) 0.042(2) -0.0036(19) 0.0026(19) 0.0033(18)
F9 0.0226(19) 0.040(2) 0.034(2) 0.0164(19) 0.0051(16) -0.0040(17)
F10 0.048(3) 0.021(2) 0.096(4) 0.024(3) -0.044(3) -0.009(2)
F11 0.028(2) 0.057(3) 0.052(3) 0.033(2) 0.0105(19) 0.024(2)
F12 0.044(3) 0.053(3) 0.029(2) 0.023(2) -0.0016(18) 0.020(2)
F13 0.077(4) 0.047(3) 0.053(3) 0.014(2) -0.016(3) 0.039(3)
F14 0.077(4) 0.184(8) 0.083(4) 0.111(5) 0.060(4) 0.101(5)
F15 0.029(2) 0.050(3) 0.108(5) 0.052(3) -0.023(3) -0.002(2)
F16 0.028(2) 0.0194(18) 0.042(2) 0.0168(17) -0.0063(17) -0.0025(16)
F17 0.113(5) 0.028(2) 0.029(2) 0.0109(19) -0.019(3) 0.022(3)
F18 0.032(3) 0.039(3) 0.126(5) 0.055(3) 0.023(3) 0.019(2)
N1 0.020(2) 0.015(2) 0.016(2) 0.0070(18) -0.0003(17) 0.0041(19)
N2 0.014(2) 0.013(2) 0.019(2) 0.0094(18) 0.0022(16) 0.0049(17)
N3 0.017(2) 0.017(2) 0.019(2) 0.0107(19) 0.0041(17) 0.0071(19)
N4 0.017(2) 0.014(2) 0.020(2) 0.0088(19) 0.0002(18) 0.0048(19)
N5 0.016(2) 0.015(2) 0.019(2) 0.0086(19) 0.0018(18) 0.0039(19)
N6 0.017(2) 0.013(2) 0.019(2) 0.0056(18) 0.0001(17) 0.0063(18)
N7 0.018(2) 0.019(2) 0.019(2) 0.0083(19) 0.0020(18) 0.0028(19)
N8 0.020(2) 0.020(2) 0.018(2) 0.009(2) 0.0043(18) 0.008(2)
C1 0.017(3) 0.017(3) 0.020(3) 0.012(2) 0.004(2) 0.004(2)
C2 0.016(3) 0.023(3) 0.023(3) 0.013(2) 0.004(2) 0.010(2)
C3 0.014(2) 0.016(3) 0.021(3) 0.010(2) 0.0030(19) 0.004(2)
C4 0.026(3) 0.018(3) 0.035(3) 0.013(3) 0.008(3) 0.012(3)
C5 0.014(3) 0.021(3) 0.032(3) 0.016(3) 0.000(2) 0.003(2)
C6 0.020(3) 0.015(2) 0.024(3) 0.009(2) 0.006(2) 0.007(2)
C7 0.023(3) 0.013(2) 0.022(3) 0.010(2) 0.001(2) 0.005(2)
C8 0.022(3) 0.017(3) 0.022(3) 0.012(2) 0.003(2) 0.006(2)
C9 0.030(3) 0.021(3) 0.021(3) 0.012(2) 0.001(2) 0.007(3)
C10 0.035(4) 0.018(3) 0.034(3) 0.013(3) -0.003(3) 0.010(3)
C11 0.018(3) 0.020(3) 0.023(3) 0.010(2) 0.001(2) 0.007(2)
C12 0.018(3) 0.018(3) 0.025(3) 0.010(2) 0.000(2) 0.000(2)
C13 0.019(3) 0.012(2) 0.021(3) 0.006(2) 0.001(2) 0.004(2)
C14 0.016(3) 0.027(3) 0.030(3) 0.017(3) 0.003(2) 0.007(2)
C15 0.019(3) 0.020(3) 0.032(3) 0.012(3) -0.004(2) 0.003(2)
C16 0.017(3) 0.023(3) 0.020(3) 0.013(2) 0.005(2) 0.009(2)
C17 0.025(3) 0.027(3) 0.022(3) 0.012(3) 0.006(2) 0.011(3)
C18 0.022(3) 0.027(3) 0.027(3) 0.019(3) 0.001(2) 0.006(2)
C19 0.020(3) 0.033(3) 0.030(3) 0.020(3) 0.008(2) 0.011(3)
C20 0.019(3) 0.033(3) 0.023(3) 0.016(3) 0.007(2) 0.010(3)
C21 0.017(3) 0.030(3) 0.012(2) 0.011(2) 0.0016(19) 0.011(2)
C22 0.021(3) 0.024(3) 0.012(2) 0.006(2) 0.000(2) 0.010(2)
C23 0.030(3) 0.028(3) 0.021(3) 0.008(3) 0.006(2) 0.014(3)
C24 0.035(3) 0.022(3) 0.026(3) 0.003(2) 0.009(3) 0.019(3)
C25 0.030(3) 0.018(3) 0.031(3) 0.010(3) 0.002(3) 0.006(3)
C26 0.022(3) 0.025(3) 0.026(3) 0.012(3) 0.004(2) 0.007(3)
C27 0.020(3) 0.020(3) 0.018(3) 0.005(2) 0.001(2) 0.010(2)
Ag4 0.0166(2) 0.0184(2) 0.0226(2) 0.00898(17) 0.00731(15) 0.00708(17)
Ag5 0.0139(2) 0.0179(2) 0.0240(2) 0.00574(17) 0.00489(15) 0.00472(16)
Ag6 0.01511(19) 0.01443(18) 0.01861(18) 0.00704(15) 0.00354(14) 0.00402(15)
F19 0.021(2) 0.033(2) 0.054(3) 0.004(2) 0.0123(19) 0.0026(18)
F20 0.025(2) 0.049(3) 0.052(3) 0.038(2) 0.0008(18) 0.0065(19)
F21 0.0133(16) 0.041(2) 0.035(2) 0.0208(19) 0.0031(14) 0.0088(16)
F22 0.036(2) 0.0276(19) 0.0297(19) 0.0106(17) 0.0143(16) 0.0214(17)
F23 0.025(2) 0.0259(19) 0.043(2) 0.0154(18) -0.0033(16) 0.0075(16)
F24 0.037(2) 0.039(2) 0.0276(19) 0.0219(18) 0.0135(16) 0.0191(19)
F25 0.029(2) 0.0223(19) 0.044(2) 0.0003(18) 0.0044(18) 0.0091(17)
F26 0.054(3) 0.0190(19) 0.045(2) 0.0181(19) 0.002(2) 0.0021(19)
F27 0.041(2) 0.0256(19) 0.0255(19) 0.0040(16) -0.0095(17) 0.0056(18)
F28 0.030(2) 0.048(3) 0.027(2) 0.0003(19) -0.0011(16) 0.016(2)
F29 0.066(4) 0.058(3) 0.064(3) 0.030(3) 0.049(3) 0.010(3)
F30 0.062(3) 0.085(4) 0.024(2) 0.020(2) 0.014(2) 0.060(3)
F31 0.050(3) 0.087(4) 0.046(3) 0.047(3) 0.030(2) 0.042(3)
F32 0.025(2) 0.083(4) 0.045(3) 0.032(3) 0.0122(19) 0.024(2)
F33 0.076(4) 0.033(3) 0.090(5) -0.012(3) 0.058(4) 0.009(3)
F34 0.041(3) 0.0184(18) 0.046(3) 0.0091(18) 0.0069(19) -0.0056(18)
F35 0.043(3) 0.044(3) 0.145(7) 0.042(4) 0.052(4) 0.014(3)
F36 0.076(4) 0.121(6) 0.037(3) 0.037(4) -0.010(3) -0.065(5)
N9 0.015(2) 0.027(3) 0.017(2) 0.010(2) 0.0050(17) 0.010(2)
N10 0.012(2) 0.022(2) 0.016(2) 0.0071(19) 0.0018(16) 0.0082(19)
N11 0.017(2) 0.015(2) 0.022(2) 0.0107(19) 0.0016(17) 0.0020(19)
N12 0.015(2) 0.019(2) 0.020(2) 0.010(2) 0.0047(18) 0.006(2)
N13 0.016(2) 0.015(2) 0.018(2) 0.0085(19) 0.0037(18) 0.0024(19)
N14 0.019(2) 0.018(2) 0.017(2) 0.0075(19) 0.0033(17) 0.0039(19)
N15 0.017(2) 0.022(2) 0.020(2) 0.008(2) 0.0035(17) 0.011(2)
N16 0.018(2) 0.023(2) 0.017(2) 0.009(2) 0.0020(18) 0.007(2)
C28 0.015(3) 0.024(3) 0.014(2) 0.009(2) 0.0019(18) 0.007(2)
C29 0.021(3) 0.031(3) 0.015(3) 0.011(2) 0.007(2) 0.013(3)
C30 0.019(3) 0.022(3) 0.012(2) 0.006(2) 0.0042(19) 0.011(2)
C31 0.019(3) 0.030(3) 0.025(3) 0.012(3) 0.006(2) 0.010(3)
C32 0.023(3) 0.025(3) 0.018(3) 0.008(2) 0.002(2) 0.009(2)
C33 0.018(3) 0.020(3) 0.022(3) 0.011(2) 0.001(2) 0.001(2)
C34 0.018(3) 0.028(3) 0.027(3) 0.019(3) 0.004(2) 0.002(2)
C35 0.015(3) 0.027(3) 0.021(3) 0.015(2) 0.003(2) 0.002(2)
C36 0.027(3) 0.020(3) 0.031(3) 0.013(3) -0.005(2) 0.001(3)
C37 0.019(3) 0.037(4) 0.019(3) 0.013(3) 0.005(2) 0.008(3)
C38 0.020(3) 0.020(3) 0.024(3) 0.008(2) 0.003(2) 0.008(2)
C39 0.028(3) 0.014(3) 0.030(3) 0.003(3) 0.003(3) 0.003(3)
C40 0.027(3) 0.019(3) 0.019(3) 0.008(2) 0.000(2) 0.002(2)
C41 0.028(3) 0.022(3) 0.029(3) 0.005(3) 0.013(3) 0.010(3)
C42 0.036(4) 0.025(3) 0.031(3) 0.010(3) 0.008(3) 0.000(3)
C43 0.021(3) 0.021(3) 0.021(3) 0.011(2) 0.007(2) 0.011(2)
C44 0.023(3) 0.019(3) 0.023(3) 0.010(2) 0.003(2) 0.002(2)
C45 0.030(3) 0.020(3) 0.029(3) 0.014(3) 0.008(3) 0.009(3)
C46 0.035(4) 0.036(4) 0.031(3) 0.023(3) 0.014(3) 0.022(3)
C47 0.021(3) 0.032(3) 0.026(3) 0.017(3) 0.008(2) 0.015(3)
C48 0.020(3) 0.026(3) 0.014(2) 0.008(2) 0.007(2) 0.013(2)
C49 0.013(2) 0.024(3) 0.016(2) 0.009(2) 0.005(2) 0.007(2)
C50 0.016(3) 0.037(3) 0.018(3) 0.013(3) 0.004(2) 0.013(3)
C51 0.017(3) 0.036(3) 0.019(3) 0.005(3) -0.001(2) 0.009(3)
C52 0.024(3) 0.026(3) 0.016(3) 0.005(2) 0.005(2) 0.004(3)
C53 0.021(3) 0.024(3) 0.020(3) 0.009(2) 0.007(2) 0.009(2)
C54 0.019(3) 0.024(3) 0.011(2) 0.007(2) 0.0031(19) 0.009(2)

loop_
_atom_type_symbol
_atom_type_description
_atom_type_scat_dispersion_real
_atom_type_scat_dispersion_imag
_atom_type_scat_source
C C 0.0033 0.0016 'International Tables Vol C Tables 4.2.6.8 and 6.1.1.4'
H H 0.0000 0.0000 'International Tables Vol C Tables 4.2.6.8 and 6.1.1.4'
Ag Ag -0.8971 1.1015 'International Tables Vol C Tables 4.2.6.8 and 6.1.1.4'
F F 0.0171 0.0103 'International Tables Vol C Tables 4.2.6.8 and 6.1.1.4'
N N 0.0061 0.0033 'International Tables Vol C Tables 4.2.6.8 and 6.1.1.4'

loop_
_geom_angle_atom_site_label_1
_geom_angle_atom_site_label_2
_geom_angle_atom_site_label_3
_geom_angle
_geom_angle_site_symmetry_1
_geom_angle_site_symmetry_3
_geom_angle_publ_flag
N1 Ag1 Ag2 62.53(13) . . ?
N1 Ag1 N6 155.96(19) . . ?
N1 Ag1 N7 106.90(17) . . ?
N6 Ag1 Ag2 122.00(13) . . ?
N6 Ag1 N7 95.59(17) . . ?
N7 Ag1 Ag2 66.45(11) . . ?
N2 Ag2 Ag1 63.03(13) . . ?
N2 Ag2 N3 158.73(18) . . ?
N2 Ag2 N8 107.25(17) . . ?
N3 Ag2 Ag1 120.76(13) . . ?
N3 Ag2 N8 92.56(17) . . ?
N8 Ag2 Ag1 67.08(12) . . ?
N5 Ag3 N4 178.7(2) . . ?
N2 N1 Ag1 117.6(4) . . ?
C1 N1 Ag1 135.0(4) . . ?
C1 N1 N2 107.4(5) . . ?
N1 N2 Ag2 116.8(4) . . ?
C3 N2 Ag2 135.7(4) . . ?
C3 N2 N1 107.5(4) . . ?
N4 N3 Ag2 118.9(4) . . ?
C6 N3 Ag2 133.7(4) . . ?
C6 N3 N4 107.5(5) . . ?
N3 N4 Ag3 120.0(4) . . ?
N3 N4 C8 107.2(5) . . ?
C8 N4 Ag3 132.6(4) . . ?
N6 N5 Ag3 119.2(4) . . ?
C11 N5 Ag3 132.9(4) . . ?
C11 N5 N6 107.8(5) . . ?
N5 N6 Ag1 118.5(4) . . ?
C13 N6 Ag1 134.2(4) . . ?
C13 N6 N5 107.2(5) . . ?
N8 N7 Ag1 114.9(4) . . ?
N8 N7 C16 120.1(5) . . ?
C16 N7 Ag1 124.9(4) . . ?
N7 N8 Ag2 111.6(4) . . ?
N7 N8 C27 120.7(5) . . ?
C27 N8 Ag2 127.7(4) . . ?
N1 C1 C2 111.0(5) . . ?
N1 C1 C4 120.5(5) . . ?
C2 C1 C4 128.6(5) . . ?
C1 C2 H2 128.7 . . ?
C1 C2 C3 102.7(5) . . ?
C3 C2 H2 128.7 . . ?
N2 C3 C2 111.5(5) . . ?
N2 C3 C5 119.7(5) . . ?
C2 C3 C5 128.8(5) . . ?
F1 C4 F2 106.5(7) . . ?
F1 C4 F3 107.5(6) . . ?
F1 C4 C1 112.7(5) . . ?
F2 C4 C1 112.5(5) . . ?
F3 C4 F2 105.4(6) . . ?
F3 C4 C1 111.8(6) . . ?
F4 C5 C3 112.2(5) . . ?
F5 C5 F4 106.1(6) . . ?
F5 C5 F6 107.6(5) . . ?
F5 C5 C3 114.0(5) . . ?
F6 C5 F4 104.9(5) . . ?
F6 C5 C3 111.5(5) . . ?
N3 C6 C7 110.8(5) . . ?
N3 C6 C9 120.7(5) . . ?
C7 C6 C9 128.4(5) . . ?
C6 C7 H7 128.3 . . ?
C8 C7 C6 103.4(5) . . ?
C8 C7 H7 128.3 . . ?
N4 C8 C7 111.1(5) . . ?
N4 C8 C10 121.6(5) . . ?
C7 C8 C10 127.3(5) . . ?
F7 C9 C6 112.5(5) . . ?
F8 C9 F7 107.1(5) . . ?
F8 C9 F9 106.0(5) . . ?
F8 C9 C6 112.1(6) . . ?
F9 C9 F7 106.2(6) . . ?
F9 C9 C6 112.5(5) . . ?
F10 C10 C8 113.0(5) . . ?
F11 C10 F10 106.5(7) . . ?
F11 C10 F12 106.4(5) . . ?
F11 C10 C8 111.7(6) . . ?
F12 C10 F10 106.8(6) . . ?
F12 C10 C8 112.0(6) . . ?
N5 C11 C12 110.7(5) . . ?
N5 C11 C14 120.9(5) . . ?
C12 C11 C14 128.4(6) . . ?
C11 C12 H12 128.2 . . ?
C11 C12 C13 103.7(5) . . ?
C13 C12 H12 128.2 . . ?
N6 C13 C12 110.6(5) . . ?
N6 C13 C15 120.5(5) . . ?
C12 C13 C15 128.9(5) . . ?
F13 C14 C11 113.2(5) . . ?
F14 C14 F13 104.1(6) . . ?
F14 C14 F15 109.9(7) . . ?
F14 C14 C11 113.3(5) . . ?
F15 C14 F13 104.3(6) . . ?
F15 C14 C11 111.5(5) . . ?
F16 C15 F17 106.9(6) . . ?
F16 C15 F18 107.6(6) . . ?
F16 C15 C13 111.5(5) . . ?
F17 C15 C13 112.2(5) . . ?
F18 C15 F17 106.2(6) . . ?
F18 C15 C13 112.1(5) . . ?
N7 C16 C17 116.0(5) . . ?
N7 C16 C21 122.6(6) . . ?
C21 C16 C17 121.4(5) . . ?
C16 C17 H17 120.4 . . ?
C18 C17 C16 119.2(6) . . ?
C18 C17 H17 120.4 . . ?
C17 C18 H18 119.8 . . ?
C17 C18 C19 120.3(6) . . ?
C19 C18 H18 119.8 . . ?
C18 C19 H19 119.8 . . ?
C20 C19 C18 120.5(6) . . ?
C20 C19 H19 119.8 . . ?
C19 C20 H20 119.6 . . ?
C19 C20 C21 120.8(6) . . ?
C21 C20 H20 119.6 . . ?
C16 C21 C20 117.6(6) . . ?
C16 C21 C22 117.0(5) . . ?
C20 C21 C22 125.4(6) . . ?
C23 C22 C21 125.2(6) . . ?
C23 C22 C27 118.4(6) . . ?
C27 C22 C21 116.4(5) . . ?
C22 C23 H23 119.7 . . ?
C24 C23 C22 120.5(6) . . ?
C24 C23 H23 119.7 . . ?
C23 C24 H24 119.3 . . ?
C23 C24 C25 121.4(6) . . ?
C25 C24 H24 119.3 . . ?
C24 C25 H25 120.3 . . ?
C26 C25 C24 119.4(6) . . ?
C26 C25 H25 120.3 . . ?
C25 C26 H26 119.8 . . ?
C25 C26 C27 120.4(6) . . ?
C27 C26 H26 119.8 . . ?
N8 C27 C22 123.1(6) . . ?
N8 C27 C26 117.0(6) . . ?
C22 C27 C26 119.9(6) . . ?
N9 Ag4 Ag5 62.03(14) . . ?
N9 Ag4 N14 152.77(19) . . ?
N9 Ag4 N15 108.59(18) . . ?
N14 Ag4 Ag5 120.72(13) . . ?
N14 Ag4 N15 96.31(18) . . ?
N15 Ag4 Ag5 68.34(12) . . ?
N10 Ag5 Ag4 62.67(14) . . ?
N10 Ag5 N11 155.83(18) . . ?
N10 Ag5 N16 106.50(17) . . ?
N11 Ag5 Ag4 122.04(13) . . ?
N11 Ag5 N16 95.75(17) . . ?
N16 Ag5 Ag4 64.20(12) . . ?
N13 Ag6 N12 178.3(2) . . ?
N10 N9 Ag4 118.0(3) . . ?
C28 N9 Ag4 133.9(4) . . ?
C28 N9 N10 107.8(5) . . ?
N9 N10 Ag5 117.2(3) . . ?
C30 N10 Ag5 135.6(4) . . ?
C30 N10 N9 107.2(5) . . ?
N12 N11 Ag5 116.5(3) . . ?
C33 N11 Ag5 135.2(4) . . ?
C33 N11 N12 108.0(5) . . ?
N11 N12 Ag6 121.0(4) . . ?
N11 N12 C35 107.7(5) . . ?
C35 N12 Ag6 131.3(4) . . ?
N14 N13 Ag6 121.2(4) . . ?
C38 N13 Ag6 131.0(4) . . ?
C38 N13 N14 107.7(5) . . ?
N13 N14 Ag4 117.2(4) . . ?
C40 N14 Ag4 135.5(4) . . ?
C40 N14 N13 107.3(5) . . ?
N16 N15 Ag4 111.1(4) . . ?
N16 N15 C43 121.3(5) . . ?
C43 N15 Ag4 127.5(4) . . ?
N15 N16 Ag5 116.3(3) . . ?
N15 N16 C54 119.7(5) . . ?
C54 N16 Ag5 123.4(4) . . ?
N9 C28 C29 110.9(5) . . ?
N9 C28 C31 120.2(5) . . ?
C29 C28 C31 128.9(5) . . ?
C28 C29 H29 128.5 . . ?
C30 C29 C28 103.1(5) . . ?
C30 C29 H29 128.5 . . ?
N10 C30 C29 111.0(5) . . ?
N10 C30 C32 120.4(5) . . ?
C29 C30 C32 128.2(5) . . ?
F19 C31 C28 112.2(5) . . ?
F20 C31 F19 106.6(6) . . ?
F20 C31 F21 106.3(5) . . ?
F20 C31 C28 113.5(5) . . ?
F21 C31 F19 106.3(5) . . ?
F21 C31 C28 111.4(5) . . ?
F22 C32 F24 105.3(5) . . ?
F22 C32 C30 111.6(5) . . ?
F23 C32 F22 107.8(5) . . ?
F23 C32 F24 105.5(5) . . ?
F23 C32 C30 114.0(5) . . ?
F24 C32 C30 112.2(5) . . ?
N11 C33 C34 110.4(5) . . ?
N11 C33 C36 121.5(6) . . ?
C34 C33 C36 127.9(6) . . ?
C33 C34 H34 128.4 . . ?
C35 C34 C33 103.1(5) . . ?
C35 C34 H34 128.4 . . ?
N12 C35 C34 110.7(5) . . ?
N12 C35 C37 121.1(6) . . ?
C34 C35 C37 128.1(5) . . ?
F25 C36 F27 105.8(6) . . ?
F25 C36 C33 112.7(5) . . ?
F26 C36 F25 107.4(6) . . ?
F26 C36 F27 106.5(5) . . ?
F26 C36 C33 111.7(6) . . ?
F27 C36 C33 112.3(5) . . ?
F28 C37 C35 112.5(5) . . ?
F29 C37 F28 108.0(6) . . ?
F29 C37 C35 110.5(6) . . ?
F30 C37 F28 106.2(6) . . ?
F30 C37 F29 107.0(6) . . ?
F30 C37 C35 112.4(5) . . ?
N13 C38 C39 111.2(6) . . ?
N13 C38 C41 120.6(6) . . ?
C39 C38 C41 128.2(6) . . ?
C38 C39 H39 128.4 . . ?
C38 C39 C40 103.2(6) . . ?
C40 C39 H39 128.4 . . ?
N14 C40 C39 110.6(5) . . ?
N14 C40 C42 120.4(6) . . ?
C39 C40 C42 129.1(6) . . ?
F31 C41 C38 112.5(6) . . ?
F32 C41 F31 105.2(6) . . ?
F32 C41 C38 112.6(6) . . ?
F33 C41 F31 107.1(7) . . ?
F33 C41 F32 106.9(7) . . ?
F33 C41 C38 111.9(6) . . ?
F34 C42 F35 105.0(6) . . ?
F34 C42 F36 107.0(7) . . ?
F34 C42 C40 112.5(6) . . ?
F35 C42 C40 112.6(6) . . ?
F36 C42 F35 106.8(8) . . ?
F36 C42 C40 112.4(6) . . ?
N15 C43 C44 116.8(6) . . ?
N15 C43 C48 122.6(5) . . ?
C48 C43 C44 120.6(6) . . ?
C43 C44 H44 120.5 . . ?
C45 C44 C43 119.0(6) . . ?
C45 C44 H44 120.5 . . ?
C44 C45 H45 120.0 . . ?
C44 C45 C46 120.0(6) . . ?
C46 C45 H45 120.0 . . ?
C45 C46 H46 119.2 . . ?
C47 C46 C45 121.6(6) . . ?
C47 C46 H46 119.2 . . ?
C46 C47 H47 120.0 . . ?
C46 C47 C48 120.0(6) . . ?
C48 C47 H47 120.0 . . ?
C43 C48 C47 118.7(6) . . ?
C43 C48 C49 116.8(5) . . ?
C47 C48 C49 124.5(6) . . ?
C50 C49 C48 125.4(6) . . ?
C54 C49 C48 116.9(5) . . ?
C54 C49 C50 117.7(6) . . ?
C49 C50 H50 119.6 . . ?
C51 C50 C49 120.7(6) . . ?
C51 C50 H50 119.6 . . ?
C50 C51 H51 119.3 . . ?
C50 C51 C52 121.3(6) . . ?
C52 C51 H51 119.3 . . ?
C51 C52 H52 120.6 . . ?
C53 C52 C51 118.8(6) . . ?
C53 C52 H52 120.6 . . ?
C52 C53 H53 119.9 . . ?
C52 C53 C54 120.1(6) . . ?
C54 C53 H53 119.9 . . ?
N16 C54 C49 122.7(6) . . ?
N16 C54 C53 116.1(5) . . ?
C53 C54 C49 121.2(5) . . ?

loop_
_geom_bond_atom_site_label_1
_geom_bond_atom_site_label_2
_geom_bond_distance
_geom_bond_site_symmetry_2
_geom_bond_publ_flag
Ag1 Ag2 3.3091(12) . ?
Ag1 N1 2.138(5) . ?
Ag1 N6 2.147(5) . ?
Ag1 N7 2.548(5) . ?
Ag2 N2 2.132(5) . ?
Ag2 N3 2.143(5) . ?
Ag2 N8 2.569(5) . ?
Ag3 N4 2.095(5) . ?
Ag3 N5 2.091(5) . ?
F1 C4 1.316(8) . ?
F2 C4 1.331(9) . ?
F3 C4 1.324(8) . ?
F4 C5 1.354(8) . ?
F5 C5 1.331(7) . ?
F6 C5 1.351(7) . ?
F7 C9 1.336(7) . ?
F8 C9 1.330(8) . ?
F9 C9 1.334(7) . ?
F10 C10 1.339(8) . ?
F11 C10 1.332(9) . ?
F12 C10 1.335(8) . ?
F13 C14 1.332(8) . ?
F14 C14 1.304(8) . ?
F15 C14 1.321(8) . ?
F16 C15 1.315(7) . ?
F17 C15 1.340(8) . ?
F18 C15 1.323(8) . ?
N1 N2 1.356(7) . ?
N1 C1 1.348(8) . ?
N2 C3 1.334(7) . ?
N3 N4 1.358(7) . ?
N3 C6 1.353(7) . ?
N4 C8 1.361(7) . ?
N5 N6 1.371(7) . ?
N5 C11 1.349(8) . ?
N6 C13 1.356(7) . ?
N7 N8 1.291(7) . ?
N7 C16 1.402(7) . ?
N8 C27 1.382(8) . ?
C1 C2 1.380(8) . ?
C1 C4 1.484(8) . ?
C2 H2 0.9500 . ?
C2 C3 1.387(8) . ?
C3 C5 1.487(8) . ?
C6 C7 1.388(8) . ?
C6 C9 1.492(9) . ?
C7 H7 0.9500 . ?
C7 C8 1.374(8) . ?
C8 C10 1.489(9) . ?
C11 C12 1.387(8) . ?
C11 C14 1.481(8) . ?
C12 H12 0.9500 . ?
C12 C13 1.391(8) . ?
C13 C15 1.493(8) . ?
C16 C17 1.416(9) . ?
C16 C21 1.412(8) . ?
C17 H17 0.9500 . ?
C17 C18 1.378(9) . ?
C18 H18 0.9500 . ?
C18 C19 1.411(9) . ?
C19 H19 0.9500 . ?
C19 C20 1.383(10) . ?
C20 H20 0.9500 . ?
C20 C21 1.418(8) . ?
C21 C22 1.427(9) . ?
C22 C23 1.405(9) . ?
C22 C27 1.419(8) . ?
C23 H23 0.9500 . ?
C23 C24 1.366(10) . ?
C24 H24 0.9500 . ?
C24 C25 1.414(10) . ?
C25 H25 0.9500 . ?
C25 C26 1.361(10) . ?
C26 H26 0.9500 . ?
C26 C27 1.420(9) . ?
Ag4 Ag5 3.3462(12) . ?
Ag4 N9 2.151(5) . ?
Ag4 N14 2.162(5) . ?
Ag4 N15 2.501(5) . ?
Ag5 N10 2.140(5) . ?
Ag5 N11 2.161(5) . ?
Ag5 N16 2.568(5) . ?
Ag6 N12 2.088(5) . ?
Ag6 N13 2.088(5) . ?
F19 C31 1.344(8) . ?
F20 C31 1.341(8) . ?
F21 C31 1.344(7) . ?
F22 C32 1.348(7) . ?
F23 C32 1.327(7) . ?
F24 C32 1.365(7) . ?
F25 C36 1.341(9) . ?
F26 C36 1.333(8) . ?
F27 C36 1.351(7) . ?
F28 C37 1.332(8) . ?
F29 C37 1.329(8) . ?
F30 C37 1.322(8) . ?
F31 C41 1.340(9) . ?
F32 C41 1.322(9) . ?
F33 C41 1.318(8) . ?
F34 C42 1.317(8) . ?
F35 C42 1.341(10) . ?
F36 C42 1.328(10) . ?
N9 N10 1.356(7) . ?
N9 C28 1.340(7) . ?
N10 C30 1.345(7) . ?
N11 N12 1.356(7) . ?
N11 C33 1.348(7) . ?
N12 C35 1.358(7) . ?
N13 N14 1.361(7) . ?
N13 C38 1.336(8) . ?
N14 C40 1.352(8) . ?
N15 N16 1.306(8) . ?
N15 C43 1.381(8) . ?
N16 C54 1.391(7) . ?
C28 C29 1.381(9) . ?
C28 C31 1.483(9) . ?
C29 H29 0.9500 . ?
C29 C30 1.381(8) . ?
C30 C32 1.486(9) . ?
C33 C34 1.405(8) . ?
C33 C36 1.482(9) . ?
C34 H34 0.9500 . ?
C34 C35 1.385(9) . ?
C35 C37 1.498(9) . ?
C38 C39 1.381(9) . ?
C38 C41 1.495(9) . ?
C39 H39 0.9500 . ?
C39 C40 1.386(9) . ?
C40 C42 1.479(9) . ?
C43 C44 1.416(9) . ?
C43 C48 1.408(8) . ?
C44 H44 0.9500 . ?
C44 C45 1.386(9) . ?
C45 H45 0.9500 . ?
C45 C46 1.406(10) . ?
C46 H46 0.9500 . ?
C46 C47 1.357(10) . ?
C47 H47 0.9500 . ?
C47 C48 1.419(9) . ?
C48 C49 1.437(9) . ?
C49 C50 1.425(8) . ?
C49 C54 1.416(8) . ?
C50 H50 0.9500 . ?
C50 C51 1.357(10) . ?
C51 H51 0.9500 . ?
C51 C52 1.439(10) . ?
C52 H52 0.9500 . ?
C52 C53 1.377(9) . ?
C53 H53 0.9500 . ?
C53 C54 1.408(9) . ?

loop_
_twin_individual_id
_twin_individual_mass_fraction_refined
1 0.534(19)
2 0.466(19)
